data_7127512
loop_
_publ_author_name
'Schmidt, Maximilian'
'Wassy, Daniel'
'Hermann, Mathias'
'Gonz\'alez, M Teresa'
'Agr\"ait, Nicol\'as'
'Zotti, Linda A.'
'Esser, Birgit'
'Leary, Edmund'

_publ_section_title
;
 Single-molecule conductance of dibenzopentalenes: antiaromaticity and
 quantum interference.
;
_journal_issue 6
_journal_name_full 'Chemical communications (Cambridge, England)'
_journal_page_first 745
_journal_page_last 748
_journal_paper_doi 10.1039/d0cc06810a
_journal_volume 57
_journal_year 2021
_chemical_formula_moiety 'C52 H42 S2'
_chemical_formula_sum 'C52 H42 S2'
_chemical_formula_weight 730.97
_space_group_crystal_system triclinic
_space_group_IT_number 2
_space_group_name_Hall '-P 1'
_space_group_name_H-M_alt 'P -1'
_atom_sites_solution_hydrogens geom
_atom_sites_solution_primary direct
_audit_creation_method 'FinalCif by Daniel Kratzert, Freiburg 2019'
_audit_update_record
;
2020-01-14 deposited with the CCDC.	2020-12-07 downloaded from the CCDC.
;
_cell_angle_alpha 90.25(2)
_cell_angle_beta 107.99(2)
_cell_angle_gamma 107.34(3)
_cell_formula_units_Z 1
_cell_length_a 8.334(11)
_cell_length_b 10.560(13)
_cell_length_c 12.426(14)
_cell_measurement_reflns_used 1624
_cell_measurement_temperature 100(2)
_cell_measurement_theta_max 24.395
_cell_measurement_theta_min 2.7005
_cell_volume 987(2)
_computing_cell_refinement 'SAINT V8.40A'
_computing_data_collection 'Bruker BIS 2018.9.0.3/05-Dec-2018 && APEX3_2019.1-0'
_computing_data_reduction 'SAINT V8.40A'
_computing_structure_refinement 'SHELXL-2018/3 (Sheldrick, 2018)'
_computing_structure_solution 'SHELXT 2014/5 (Sheldrick, 2014)'
_diffrn_ambient_temperature 100(2)
_diffrn_detector CCD
_diffrn_detector_area_resol_mean 7.9
_diffrn_detector_type 'Bruker APEXII'
_diffrn_measured_fraction_theta_full 1.000
_diffrn_measured_fraction_theta_max 0.997
_diffrn_measurement_device 'three-circle diffractometer'
_diffrn_measurement_device_type 'Bruker APEX2 QUAZAR'
_diffrn_measurement_method '\w and \f scans'
_diffrn_measurement_specimen_support 'MiTeGen micromount'
_diffrn_radiation_monochromator 'mirror optics'
_diffrn_radiation_probe x-ray
_diffrn_radiation_type MoK\a
_diffrn_radiation_wavelength 0.71073
_diffrn_reflns_av_R_equivalents 0.0941
_diffrn_reflns_av_unetI/netI 0.0854
_diffrn_reflns_Laue_measured_fraction_full 1.000
_diffrn_reflns_Laue_measured_fraction_max 0.997
_diffrn_reflns_limit_h_max 10
_diffrn_reflns_limit_h_min -10
_diffrn_reflns_limit_k_max 13
_diffrn_reflns_limit_k_min -13
_diffrn_reflns_limit_l_max 16
_diffrn_reflns_limit_l_min -16
_diffrn_reflns_number 15957
_diffrn_reflns_point_group_measured_fraction_full 1.000
_diffrn_reflns_point_group_measured_fraction_max 0.997
_diffrn_reflns_theta_full 25.242
_diffrn_reflns_theta_max 27.515
_diffrn_reflns_theta_min 1.733
_diffrn_source 'microfocus sealed X-ray tube'
_diffrn_source_current 0.6
_diffrn_source_type 'Incoatec I\ms'
_diffrn_source_voltage 50.0
_exptl_absorpt_coefficient_mu 0.171
_exptl_absorpt_correction_T_max 0.7456
_exptl_absorpt_correction_T_min 0.6028
_exptl_absorpt_correction_type multi-scan
_exptl_absorpt_process_details
;
 SADABS 2016/2: Krause, L., Herbst-Irmer, R., Sheldrick G.M. & Stalke D.,
 J. Appl. Cryst. 48 (2015) 3-10
;
_exptl_crystal_colour red
_exptl_crystal_density_diffrn 1.230
_exptl_crystal_description block
_exptl_crystal_F_000 386
_exptl_crystal_recrystallization_method 'crystallized by layering a CH2Cl2 solution with MeOH'
_exptl_crystal_size_max 0.120
_exptl_crystal_size_mid 0.100
_exptl_crystal_size_min 0.040
_refine_diff_density_max 0.473
_refine_diff_density_min -0.362
_refine_diff_density_rms 0.066
_refine_ls_extinction_method none
_refine_ls_goodness_of_fit_ref 1.034
_refine_ls_hydrogen_treatment constr
_refine_ls_matrix_type full
_refine_ls_number_parameters 248
_refine_ls_number_reflns 4530
_refine_ls_number_restraints 0
_refine_ls_restrained_S_all 1.034
_refine_ls_R_factor_all 0.1011
_refine_ls_R_factor_gt 0.0589
_refine_ls_shift/su_max 0.000
_refine_ls_shift/su_mean 0.000
_refine_ls_structure_factor_coef Fsqd
_refine_ls_weighting_details 'w=1/[\s^2^(Fo^2^)+(0.0601P)^2^+0.5026P] where P=(Fo^2^+2Fc^2^)/3'
_refine_ls_weighting_scheme calc
_refine_ls_wR_factor_gt 0.1375
_refine_ls_wR_factor_ref 0.1585
_reflns_Friedel_coverage 0.000
_reflns_number_gt 2966
_reflns_number_total 4530
_reflns_threshold_expression 'I > 2\s(I)'
_cod_data_source_file d0cc06810a2.cif
_cod_data_source_block Esser_MS_230_0m_a
_cod_depositor_comments 'Adding full bibliography for 7127512--7127514.cif.'
_cod_database_code 7127512
_shelx_shelxl_version_number 2018/3
_shelx_space_group_comment
;
The symmetry employed for this shelxl refinement is uniquely defined
by the following loop, which should always be used as a source of
symmetry information in preference to the above space-group names.
They are only intended as comments.
;
_olex2_diffrn_ambient_temperature_device 'Oxford Cryostream 800'

loop_
_space_group_symop_operation_xyz
'x, y, z'
'-x, -y, -z'

loop_
_atom_site_label
_atom_site_type_symbol
_atom_site_fract_x
_atom_site_fract_y
_atom_site_fract_z
_atom_site_U_iso_or_equiv
_atom_site_adp_type
_atom_site_occupancy
_atom_site_site_symmetry_order
_atom_site_calc_flag
_atom_site_refinement_flags_posn
_atom_site_refinement_flags_adp
_atom_site_refinement_flags_occupancy
_atom_site_disorder_assembly
_atom_site_disorder_group
S1 S -0.58075(10) -0.09933(7) 0.18565(7) 0.0352(2) Uani 1 1 d . . . . .
C1 C 0.2980(3) 0.3880(2) 0.0017(2) 0.0202(5) Uani 1 1 d . . . . .
C2 C 0.4729(3) 0.4626(2) 0.0442(2) 0.0195(5) Uani 1 1 d . . . . .
C3 C 0.6264(3) 0.4954(2) 0.1482(2) 0.0194(5) Uani 1 1 d . . . . .
C4 C 0.6556(3) 0.4571(2) 0.2571(2) 0.0211(5) Uani 1 1 d . . . . .
H4 H 0.563138 0.394465 0.276561 0.025 Uiso 1 1 calc R U . . .
C6 C 0.9620(3) 0.6048(2) 0.3119(2) 0.0211(5) Uani 1 1 d . . . . .
C5 C 0.8240(3) 0.5124(2) 0.3378(2) 0.0225(5) Uani 1 1 d . . . . .
H5 H 0.844987 0.486240 0.412612 0.027 Uiso 1 1 calc R U . . .
C9 C 1.1435(3) 0.6645(2) 0.3971(2) 0.0214(5) Uani 1 1 d . . . . .
C7 C 0.9318(3) 0.6427(2) 0.2006(2) 0.0207(5) Uani 1 1 d . . . . .
H7 H 1.024367 0.705361 0.181264 0.025 Uiso 1 1 calc R U . . .
C8 C 0.7673(3) 0.5881(2) 0.1205(2) 0.0209(5) Uani 1 1 d . . . . .
C10 C 1.1812(3) 0.7785(3) 0.4699(2) 0.0241(5) Uani 1 1 d . . . . .
C11 C 1.3541(3) 0.8374(3) 0.5421(2) 0.0254(6) Uani 1 1 d . . . . .
H11 H 1.379493 0.914651 0.591616 0.030 Uiso 1 1 calc R U . . .
C12 C 1.4900(3) 0.7876(3) 0.5443(2) 0.0235(5) Uani 1 1 d . . . . .
C13 C 1.4500(3) 0.6727(3) 0.4728(2) 0.0263(6) Uani 1 1 d . . . . .
H13 H 1.541748 0.636180 0.474051 0.032 Uiso 1 1 calc R U . . .
C14 C 1.2780(3) 0.6101(3) 0.3995(2) 0.0244(6) Uani 1 1 d . . . . .
C15 C 1.0354(4) 0.8371(3) 0.4698(3) 0.0388(7) Uani 1 1 d . . . . .
H15A H 1.081000 0.908325 0.532529 0.058 Uiso 1 1 calc R U . . .
H15B H 0.934478 0.767024 0.479363 0.058 Uiso 1 1 calc R U . . .
H15C H 0.996624 0.873589 0.397373 0.058 Uiso 1 1 calc R U . . .
C16 C 1.6764(4) 0.8545(3) 0.6238(2) 0.0308(6) Uani 1 1 d . . . . .
H16A H 1.762003 0.837589 0.591036 0.046 Uiso 1 1 calc R U . . .
H16B H 1.690550 0.818401 0.697449 0.046 Uiso 1 1 calc R U . . .
H16C H 1.697646 0.950781 0.634358 0.046 Uiso 1 1 calc R U . . .
C17 C 1.2355(4) 0.4817(3) 0.3258(2) 0.0330(7) Uani 1 1 d . . . . .
H17A H 1.178957 0.492403 0.246082 0.049 Uiso 1 1 calc R U . . .
H17B H 1.154606 0.408570 0.350119 0.049 Uiso 1 1 calc R U . . .
H17C H 1.345629 0.461341 0.333601 0.049 Uiso 1 1 calc R U . . .
C18 C 0.1830(3) 0.3039(2) 0.05424(19) 0.0212(5) Uani 1 1 d . . . . .
C19 C 0.0663(3) 0.2342(3) 0.0857(2) 0.0230(5) Uani 1 1 d . . . . .
C20 C -0.0787(3) 0.1532(2) 0.1185(2) 0.0226(5) Uani 1 1 d . . . . .
C21 C -0.1070(4) 0.0177(3) 0.1261(2) 0.0292(6) Uani 1 1 d . . . . .
H21 H -0.022764 -0.021301 0.116361 0.035 Uiso 1 1 calc R U . . .
C22 C -0.2575(4) -0.0614(3) 0.1479(2) 0.0311(6) Uani 1 1 d . . . . .
H22 H -0.274616 -0.153894 0.153302 0.037 Uiso 1 1 calc R U . . .
C23 C -0.3832(3) -0.0068(3) 0.1618(2) 0.0258(6) Uani 1 1 d . . . . .
C24 C -0.3522(4) 0.1298(3) 0.1581(2) 0.0313(6) Uani 1 1 d . . . . .
H24 H -0.435215 0.168937 0.169790 0.038 Uiso 1 1 calc R U . . .
C25 C -0.2018(4) 0.2091(3) 0.1375(2) 0.0302(6) Uani 1 1 d . . . . .
H25 H -0.181601 0.302460 0.136253 0.036 Uiso 1 1 calc R U . . .
C26 C -0.5882(5) -0.2682(3) 0.1591(3) 0.0479(9) Uani 1 1 d . . . . .
H26A H -0.571333 -0.280487 0.085584 0.072 Uiso 1 1 calc R U . . .
H26B H -0.703772 -0.328924 0.157688 0.072 Uiso 1 1 calc R U . . .
H26C H -0.493513 -0.287664 0.219552 0.072 Uiso 1 1 calc R U . . .

loop_
_atom_site_aniso_label
_atom_site_aniso_U_11
_atom_site_aniso_U_22
_atom_site_aniso_U_33
_atom_site_aniso_U_23
_atom_site_aniso_U_13
_atom_site_aniso_U_12
S1 0.0339(4) 0.0295(4) 0.0455(5) -0.0030(3) 0.0243(3) 0.0030(3)
C1 0.0209(12) 0.0248(12) 0.0162(12) 0.0023(10) 0.0071(10) 0.0079(10)
C2 0.0228(12) 0.0251(12) 0.0121(12) 0.0030(10) 0.0057(10) 0.0095(10)
C3 0.0205(12) 0.0221(12) 0.0163(12) 0.0007(9) 0.0059(10) 0.0080(10)
C4 0.0220(12) 0.0285(13) 0.0156(12) 0.0052(10) 0.0078(10) 0.0105(10)
C6 0.0222(12) 0.0267(13) 0.0150(12) 0.0013(10) 0.0040(10) 0.0105(10)
C5 0.0247(13) 0.0298(14) 0.0125(12) 0.0055(10) 0.0050(10) 0.0091(11)
C9 0.0246(13) 0.0269(13) 0.0113(11) 0.0044(10) 0.0041(10) 0.0077(10)
C7 0.0203(12) 0.0249(13) 0.0177(12) 0.0041(10) 0.0070(10) 0.0075(10)
C8 0.0244(13) 0.0242(13) 0.0169(12) 0.0043(10) 0.0087(10) 0.0096(10)
C10 0.0271(13) 0.0292(14) 0.0159(13) 0.0024(10) 0.0059(10) 0.0097(11)
C11 0.0299(14) 0.0273(13) 0.0163(13) 0.0012(10) 0.0059(11) 0.0070(11)
C12 0.0263(13) 0.0276(13) 0.0127(12) 0.0031(10) 0.0036(10) 0.0057(11)
C13 0.0228(13) 0.0353(15) 0.0208(13) 0.0023(11) 0.0042(11) 0.0123(11)
C14 0.0256(13) 0.0317(14) 0.0145(12) 0.0013(10) 0.0041(10) 0.0097(11)
C15 0.0343(16) 0.0386(17) 0.0431(18) -0.0067(14) 0.0093(14) 0.0142(14)
C16 0.0271(14) 0.0363(15) 0.0217(14) -0.0015(12) 0.0020(11) 0.0058(12)
C17 0.0276(14) 0.0416(16) 0.0268(15) -0.0064(12) 0.0019(12) 0.0140(13)
C18 0.0239(13) 0.0278(13) 0.0097(11) -0.0002(10) 0.0031(10) 0.0076(11)
C19 0.0238(13) 0.0290(13) 0.0127(12) -0.0004(10) 0.0025(10) 0.0070(11)
C20 0.0243(13) 0.0277(13) 0.0123(12) -0.0014(10) 0.0048(10) 0.0043(11)
C21 0.0272(14) 0.0306(14) 0.0322(15) 0.0028(12) 0.0126(12) 0.0096(12)
C22 0.0339(15) 0.0247(14) 0.0371(16) 0.0035(12) 0.0153(13) 0.0085(12)
C23 0.0262(13) 0.0288(14) 0.0212(13) -0.0023(11) 0.0112(11) 0.0032(11)
C24 0.0334(15) 0.0301(14) 0.0367(16) 0.0016(12) 0.0200(13) 0.0101(12)
C25 0.0359(15) 0.0237(13) 0.0341(16) 0.0013(11) 0.0172(13) 0.0075(12)
C26 0.0469(19) 0.0334(16) 0.071(2) 0.0032(16) 0.0372(18) 0.0052(14)

loop_
_atom_type_symbol
_atom_type_description
_atom_type_scat_dispersion_real
_atom_type_scat_dispersion_imag
_atom_type_scat_source
C C 0.0033 0.0016 'International Tables Vol C Tables 4.2.6.8 and 6.1.1.4'
H H 0.0000 0.0000 'International Tables Vol C Tables 4.2.6.8 and 6.1.1.4'
S S 0.1246 0.1234 'International Tables Vol C Tables 4.2.6.8 and 6.1.1.4'

loop_
_geom_angle_atom_site_label_1
_geom_angle_atom_site_label_2
_geom_angle_atom_site_label_3
_geom_angle
_geom_angle_site_symmetry_1
_geom_angle_site_symmetry_3
_geom_angle_publ_flag
C23 S1 C26 102.69(15) . . ?
C2 C1 C18 131.3(2) . . ?
C2 C1 C8 107.1(2) . 2_665 ?
C18 C1 C8 121.6(2) . 2_665 ?
C1 C2 C2 109.8(3) . 2_665 ?
C1 C2 C3 142.1(2) . . ?
C2 C2 C3 108.1(3) 2_665 . ?
C4 C3 C8 119.8(2) . . ?
C4 C3 C2 134.5(2) . . ?
C8 C3 C2 105.7(2) . . ?
C3 C4 C5 118.6(2) . . ?
C3 C4 H4 120.7 . . ?
C5 C4 H4 120.7 . . ?
C5 C6 C7 119.1(2) . . ?
C5 C6 C9 122.7(2) . . ?
C7 C6 C9 118.1(2) . . ?
C6 C5 C4 122.0(2) . . ?
C6 C5 H5 119.0 . . ?
C4 C5 H5 119.0 . . ?
C14 C9 C10 120.0(2) . . ?
C14 C9 C6 119.7(2) . . ?
C10 C9 C6 120.3(2) . . ?
C8 C7 C6 119.3(2) . . ?
C8 C7 H7 120.4 . . ?
C6 C7 H7 120.4 . . ?
C7 C8 C3 121.2(2) . . ?
C7 C8 C1 129.5(2) . 2_665 ?
C3 C8 C1 109.2(2) . 2_665 ?
C11 C10 C9 118.9(2) . . ?
C11 C10 C15 120.6(2) . . ?
C9 C10 C15 120.5(2) . . ?
C12 C11 C10 122.3(3) . . ?
C12 C11 H11 118.8 . . ?
C10 C11 H11 118.8 . . ?
C11 C12 C13 118.1(2) . . ?
C11 C12 C16 120.8(2) . . ?
C13 C12 C16 121.0(2) . . ?
C12 C13 C14 121.4(2) . . ?
C12 C13 H13 119.3 . . ?
C14 C13 H13 119.3 . . ?
C13 C14 C9 119.2(2) . . ?
C13 C14 C17 120.6(2) . . ?
C9 C14 C17 120.2(2) . . ?
C10 C15 H15A 109.5 . . ?
C10 C15 H15B 109.5 . . ?
H15A C15 H15B 109.5 . . ?
C10 C15 H15C 109.5 . . ?
H15A C15 H15C 109.5 . . ?
H15B C15 H15C 109.5 . . ?
C12 C16 H16A 109.5 . . ?
C12 C16 H16B 109.5 . . ?
H16A C16 H16B 109.5 . . ?
C12 C16 H16C 109.5 . . ?
H16A C16 H16C 109.5 . . ?
H16B C16 H16C 109.5 . . ?
C14 C17 H17A 109.5 . . ?
C14 C17 H17B 109.5 . . ?
H17A C17 H17B 109.5 . . ?
C14 C17 H17C 109.5 . . ?
H17A C17 H17C 109.5 . . ?
H17B C17 H17C 109.5 . . ?
C19 C18 C1 170.7(3) . . ?
C18 C19 C20 177.2(3) . . ?
C21 C20 C25 118.5(2) . . ?
C21 C20 C19 121.6(2) . . ?
C25 C20 C19 119.8(2) . . ?
C20 C21 C22 120.6(3) . . ?
C20 C21 H21 119.7 . . ?
C22 C21 H21 119.7 . . ?
C21 C22 C23 120.8(3) . . ?
C21 C22 H22 119.6 . . ?
C23 C22 H22 119.6 . . ?
C22 C23 C24 118.7(2) . . ?
C22 C23 S1 124.2(2) . . ?
C24 C23 S1 117.1(2) . . ?
C25 C24 C23 120.7(3) . . ?
C25 C24 H24 119.7 . . ?
C23 C24 H24 119.7 . . ?
C24 C25 C20 120.6(3) . . ?
C24 C25 H25 119.7 . . ?
C20 C25 H25 119.7 . . ?
S1 C26 H26A 109.5 . . ?
S1 C26 H26B 109.5 . . ?
H26A C26 H26B 109.5 . . ?
S1 C26 H26C 109.5 . . ?
H26A C26 H26C 109.5 . . ?
H26B C26 H26C 109.5 . . ?

loop_
_geom_bond_atom_site_label_1
_geom_bond_atom_site_label_2
_geom_bond_distance
_geom_bond_site_symmetry_2
_geom_bond_publ_flag
S1 C23 1.760(3) . ?
S1 C26 1.792(4) . ?
C1 C2 1.364(4) . ?
C1 C18 1.420(4) . ?
C1 C8 1.497(4) 2_665 ?
C2 C2 1.461(5) 2_665 ?
C2 C3 1.462(4) . ?
C3 C4 1.383(4) . ?
C3 C8 1.422(4) . ?
C4 C5 1.398(4) . ?
C4 H4 0.9500 . ?
C6 C5 1.393(4) . ?
C6 C7 1.409(4) . ?
C6 C9 1.498(4) . ?
C5 H5 0.9500 . ?
C9 C14 1.397(4) . ?
C9 C10 1.398(4) . ?
C7 C8 1.373(4) . ?
C7 H7 0.9500 . ?
C10 C11 1.390(4) . ?
C10 C15 1.518(4) . ?
C11 C12 1.376(4) . ?
C11 H11 0.9500 . ?
C12 C13 1.393(4) . ?
C12 C16 1.510(4) . ?
C13 C14 1.394(4) . ?
C13 H13 0.9500 . ?
C14 C17 1.518(4) . ?
C15 H15A 0.9800 . ?
C15 H15B 0.9800 . ?
C15 H15C 0.9800 . ?
C16 H16A 0.9800 . ?
C16 H16B 0.9800 . ?
C16 H16C 0.9800 . ?
C17 H17A 0.9800 . ?
C17 H17B 0.9800 . ?
C17 H17C 0.9800 . ?
C18 C19 1.205(4) . ?
C19 C20 1.432(4) . ?
C20 C21 1.387(4) . ?
C20 C25 1.402(4) . ?
C21 C22 1.389(4) . ?
C21 H21 0.9500 . ?
C22 C23 1.390(4) . ?
C22 H22 0.9500 . ?
C23 C24 1.391(4) . ?
C24 C25 1.384(4) . ?
C24 H24 0.9500 . ?
C25 H25 0.9500 . ?
C26 H26A 0.9800 . ?
C26 H26B 0.9800 . ?
C26 H26C 0.9800 . ?

loop_
_geom_torsion_atom_site_label_1
_geom_torsion_atom_site_label_2
_geom_torsion_atom_site_label_3
_geom_torsion_atom_site_label_4
_geom_torsion
_geom_torsion_site_symmetry_1
_geom_torsion_site_symmetry_2
_geom_torsion_site_symmetry_3
_geom_torsion_site_symmetry_4
_geom_torsion_publ_flag
C18 C1 C2 C2 -177.0(3) . . . 2_665 ?
C8 C1 C2 C2 0.9(3) 2_665 . . 2_665 ?
C18 C1 C2 C3 2.1(5) . . . . ?
C8 C1 C2 C3 -179.9(3) 2_665 . . . ?
C1 C2 C3 C4 0.7(5) . . . . ?
C2 C2 C3 C4 179.8(3) 2_665 . . . ?
C1 C2 C3 C8 -179.0(3) . . . . ?
C2 C2 C3 C8 0.1(3) 2_665 . . . ?
C8 C3 C4 C5 0.8(3) . . . . ?
C2 C3 C4 C5 -178.9(2) . . . . ?
C7 C6 C5 C4 -0.7(4) . . . . ?
C9 C6 C5 C4 -179.6(2) . . . . ?
C3 C4 C5 C6 0.2(4) . . . . ?
C5 C6 C9 C14 96.8(3) . . . . ?
C7 C6 C9 C14 -82.1(3) . . . . ?
C5 C6 C9 C10 -86.7(3) . . . . ?
C7 C6 C9 C10 94.4(3) . . . . ?
C5 C6 C7 C8 0.2(4) . . . . ?
C9 C6 C7 C8 179.2(2) . . . . ?
C6 C7 C8 C3 0.8(4) . . . . ?
C6 C7 C8 C1 179.7(2) . . . 2_665 ?
C4 C3 C8 C7 -1.3(4) . . . . ?
C2 C3 C8 C7 178.4(2) . . . . ?
C4 C3 C8 C1 179.6(2) . . . 2_665 ?
C2 C3 C8 C1 -0.6(3) . . . 2_665 ?
C14 C9 C10 C11 1.3(4) . . . . ?
C6 C9 C10 C11 -175.2(2) . . . . ?
C14 C9 C10 C15 -178.8(2) . . . . ?
C6 C9 C10 C15 4.7(4) . . . . ?
C9 C10 C11 C12 0.2(4) . . . . ?
C15 C10 C11 C12 -179.7(3) . . . . ?
C10 C11 C12 C13 -1.3(4) . . . . ?
C10 C11 C12 C16 179.8(2) . . . . ?
C11 C12 C13 C14 0.9(4) . . . . ?
C16 C12 C13 C14 179.8(2) . . . . ?
C12 C13 C14 C9 0.5(4) . . . . ?
C12 C13 C14 C17 -177.5(2) . . . . ?
C10 C9 C14 C13 -1.7(4) . . . . ?
C6 C9 C14 C13 174.9(2) . . . . ?
C10 C9 C14 C17 176.4(2) . . . . ?
C6 C9 C14 C17 -7.1(4) . . . . ?
C25 C20 C21 C22 2.4(4) . . . . ?
C19 C20 C21 C22 -174.0(3) . . . . ?
C20 C21 C22 C23 0.4(4) . . . . ?
C21 C22 C23 C24 -2.5(4) . . . . ?
C21 C22 C23 S1 178.2(2) . . . . ?
C26 S1 C23 C22 -10.6(3) . . . . ?
C26 S1 C23 C24 170.1(2) . . . . ?
C22 C23 C24 C25 1.9(4) . . . . ?
S1 C23 C24 C25 -178.7(2) . . . . ?
C23 C24 C25 C20 0.9(4) . . . . ?
C21 C20 C25 C24 -3.0(4) . . . . ?
C19 C20 C25 C24 173.5(3) . . . . ?
